data_4028086
loop_
_publ_author_name
'Kimberly Geoghegan'
'Paul Evans'

_publ_section_title
;
 Double Reduction of Cyclic Aromatic Sulfonamides: Synthesis of
 (+)-Mesembrine and (+)-Mesembranol
;
_journal_name_full 'Journal of Organic Chemistry'
_journal_page_first 3410
_journal_page_last 3415
_journal_paper_doi 10.1021/jo4000306
_journal_volume 78
_journal_year 2013
_chemical_absolute_configuration ad
_chemical_formula_moiety 'C18 H24 Br N O4 S'
_chemical_formula_sum 'C18 H24 Br N O4 S'
_chemical_formula_weight 430.35
_chemical_name_systematic
; 
 ? 
;
_space_group_IT_number 4
_symmetry_cell_setting monoclinic
_symmetry_space_group_name_Hall 'P 2yb'
_symmetry_space_group_name_H-M 'P 1 21 1'
_atom_sites_solution_hydrogens geom
_atom_sites_solution_primary direct
_atom_sites_solution_secondary difmap
_audit_creation_method SHELXL-97
_cell_angle_alpha 90.00
_cell_angle_beta 97.824(7)
_cell_angle_gamma 90.00
_cell_formula_units_Z 4
_cell_length_a 9.4776(6)
_cell_length_b 10.8233(7)
_cell_length_c 19.093(2)
_cell_measurement_reflns_used 4580
_cell_measurement_temperature 100(2)
_cell_measurement_theta_max 23.2863
_cell_measurement_theta_min 2.8544
_cell_volume 1940.3(3)
_computing_cell_refinement
; 
CrysAlisPro, Agilent Technologies, 
Version 1.171.34.49 (release 20-01-2011 CrysAlis171 .NET) 
(compiled Jan 20 2011,15:58:25) 
;
_computing_data_collection
; 
CrysAlisPro, Agilent Technologies, 
Version 1.171.34.49 (release 20-01-2011 CrysAlis171 .NET) 
(compiled Jan 20 2011,15:58:25) 
;
_computing_data_reduction
; 
CrysAlisPro, Agilent Technologies, 
Version 1.171.34.49 (release 20-01-2011 CrysAlis171 .NET) 
(compiled Jan 20 2011,15:58:25) 
;
_computing_structure_refinement 'SHELXL-97 (Sheldrick, 2008)'
_computing_structure_solution 'SHELXS-97 (Sheldrick, 2008)'
_diffrn_ambient_temperature 100(2)
_diffrn_detector_area_resol_mean 10.3196
_diffrn_measured_fraction_theta_full 0.992
_diffrn_measured_fraction_theta_max 0.992
_diffrn_measurement_device_type 'SuperNova, Dual, Cu at zero, Atlas'
_diffrn_measurement_method '\w scans'
_diffrn_radiation_monochromator mirror
_diffrn_radiation_source 'SuperNova (Mo) x-ray Source'
_diffrn_radiation_type MoK\a
_diffrn_radiation_wavelength 0.71073
_diffrn_reflns_av_R_equivalents 0.0534
_diffrn_reflns_av_sigmaI/netI 0.0587
_diffrn_reflns_limit_h_max 10
_diffrn_reflns_limit_h_min -10
_diffrn_reflns_limit_k_max 12
_diffrn_reflns_limit_k_min -11
_diffrn_reflns_limit_l_max 21
_diffrn_reflns_limit_l_min -21
_diffrn_reflns_number 15656
_diffrn_reflns_theta_full 23.34
_diffrn_reflns_theta_max 23.34
_diffrn_reflns_theta_min 2.86
_exptl_absorpt_coefficient_mu 2.248
_exptl_absorpt_correction_T_max 0.956
_exptl_absorpt_correction_T_min 0.676
_exptl_absorpt_correction_type analytical
_exptl_absorpt_process_details
; 
CrysAlisPro, Agilent Technologies, 
Version 1.171.34.49 (release 20-01-2011 CrysAlis171 .NET) 
(compiled Jan 20 2011,15:58:25) 
Analytical numeric absorption correction using a multifaceted crystal 
model based on expressions derived by R.C. Clark & J.S. Reid. 
(Clark, R. C. & Reid, J. S. (1995). Acta Cryst. A51, 887-897) 
;
_exptl_crystal_colour colourless
_exptl_crystal_density_diffrn 1.473
_exptl_crystal_description plate
_exptl_crystal_F_000 888
_exptl_crystal_size_max 0.2522
_exptl_crystal_size_mid 0.2085
_exptl_crystal_size_min 0.0188
_refine_diff_density_max 0.805
_refine_diff_density_min -0.748
_refine_diff_density_rms 0.093
_refine_ls_abs_structure_details 'Flack H D (1983), Acta Cryst. A39, 876-881'
_refine_ls_abs_structure_Flack -0.011(14)
_refine_ls_extinction_method none
_refine_ls_goodness_of_fit_ref 1.053
_refine_ls_hydrogen_treatment constr
_refine_ls_matrix_type full
_refine_ls_number_parameters 457
_refine_ls_number_reflns 5563
_refine_ls_number_restraints 1
_refine_ls_restrained_S_all 1.053
_refine_ls_R_factor_all 0.0583
_refine_ls_R_factor_gt 0.0477
_refine_ls_shift/su_max 0.001
_refine_ls_shift/su_mean 0.000
_refine_ls_structure_factor_coef Fsqd
_refine_ls_weighting_details 'calc w=1/[\s^2^(Fo^2^)+(0.0610P)^2^+1.5974P] where P=(Fo^2^+2Fc^2^)/3'
_refine_ls_weighting_scheme calc
_refine_ls_wR_factor_gt 0.1127
_refine_ls_wR_factor_ref 0.1197
_reflns_number_gt 4734
_reflns_number_total 5563
_reflns_threshold_expression I>2\s(I)
_cod_data_source_file jo4000306_si_002.cif
_cod_data_source_block eva57
_cod_original_sg_symbol_H-M 'P 21'
_cod_database_code 4028086

loop_
_symmetry_equiv_pos_as_xyz
'x, y, z'
'-x, y+1/2, -z'

loop_
_atom_site_label
_atom_site_type_symbol
_atom_site_fract_x
_atom_site_fract_y
_atom_site_fract_z
_atom_site_U_iso_or_equiv
_atom_site_adp_type
_atom_site_occupancy
_atom_site_symmetry_multiplicity
_atom_site_calc_flag
_atom_site_refinement_flags
S1 S 0.6992(2) -0.11315(18) 0.78243(10) 0.0200(5) Uani 1 1 d .
O1 O 0.5613(5) -0.1307(5) 0.7399(3) 0.0229(13) Uani 1 1 d .
O2 O 0.7579(6) -0.2135(5) 0.8246(3) 0.0227(13) Uani 1 1 d .
C1 C 0.6784(8) 0.0167(9) 0.8369(4) 0.0237(18) Uani 1 1 d .
C2 C 0.7873(7) 0.0683(8) 0.8834(4) 0.0215(19) Uani 1 1 d .
Br1 Br 0.97742(7) 0.00630(5) 0.89163(4) 0.0260(2) Uani 1 1 d .
C3 C 0.7649(8) 0.1706(8) 0.9235(4) 0.024(2) Uani 1 1 d .
H3 H 0.8410 0.2048 0.9551 0.028 Uiso 1 1 calc R
C4 C 0.6286(8) 0.2236(7) 0.9171(4) 0.0205(19) Uani 1 1 d .
O3 O 0.5944(5) 0.3240(5) 0.9534(3) 0.0244(13) Uani 1 1 d .
C7 C 0.7062(8) 0.3802(8) 1.0035(4) 0.027(2) Uani 1 1 d .
H7A H 0.7483 0.3175 1.0370 0.040 Uiso 1 1 calc R
H7B H 0.6654 0.4466 1.0293 0.040 Uiso 1 1 calc R
H7C H 0.7801 0.4143 0.9778 0.040 Uiso 1 1 calc R
C5 C 0.5166(8) 0.1695(9) 0.8703(4) 0.025(2) Uani 1 1 d .
O4 O 0.3897(5) 0.2300(6) 0.8684(3) 0.0279(14) Uani 1 1 d .
C8 C 0.2757(9) 0.1880(8) 0.8151(5) 0.033(2) Uani 1 1 d .
H8A H 0.3050 0.1973 0.7681 0.050 Uiso 1 1 calc R
H8B H 0.1901 0.2375 0.8180 0.050 Uiso 1 1 calc R
H8C H 0.2553 0.1009 0.8234 0.050 Uiso 1 1 calc R
C6 C 0.5424(8) 0.0704(8) 0.8320(3) 0.0172(17) Uani 1 1 d .
H6 H 0.4666 0.0355 0.8005 0.021 Uiso 1 1 calc R
N1 N 0.8102(6) -0.0759(7) 0.7305(3) 0.0234(16) Uani 1 1 d .
H1 H 0.9003 -0.0956 0.7425 0.028 Uiso 1 1 calc R
C9 C 0.7693(7) -0.0103(6) 0.6638(3) 0.0267(16) Uani 1 1 d .
H9 H 0.6729 -0.0398 0.6425 0.032 Uiso 1 1 calc R
C10 C 0.7613(8) 0.1284(8) 0.6768(4) 0.0335(19) Uani 1 1 d .
C15 C 0.6369(9) 0.1884(9) 0.6674(5) 0.044(3) Uani 1 1 d .
H15A H 0.6347 0.2756 0.6730 0.053 Uiso 1 1 calc R
H15B H 0.5507 0.1439 0.6552 0.053 Uiso 1 1 calc R
C11 C 0.9041(7) 0.1890(6) 0.6962(4) 0.0288(16) Uani 1 1 d .
H11A H 0.9472 0.1599 0.7435 0.035 Uiso 1 1 calc R
H11B H 0.8914 0.2796 0.6988 0.035 Uiso 1 1 calc R
C12 C 1.0048(7) 0.1592(6) 0.6419(4) 0.0317(16) Uani 1 1 d .
H12A H 0.9652 0.1939 0.5954 0.038 Uiso 1 1 calc R
H12B H 1.0984 0.1985 0.6567 0.038 Uiso 1 1 calc R
C13 C 1.0251(7) 0.0206(7) 0.6347(4) 0.0255(16) Uani 1 1 d .
H13 H 1.0634 -0.0115 0.6827 0.031 Uiso 1 1 calc R
C16 C 1.1310(9) -0.0139(8) 0.5855(4) 0.0284(19) Uani 1 1 d .
C17 C 1.2842(8) 0.0243(9) 0.6134(5) 0.050(2) Uani 1 1 d .
H17A H 1.3469 0.0032 0.5784 0.075 Uiso 1 1 calc R
H17B H 1.3159 -0.0194 0.6577 0.075 Uiso 1 1 calc R
H17C H 1.2878 0.1137 0.6219 0.075 Uiso 1 1 calc R
C18 C 1.0980(10) -0.0716(9) 0.5244(4) 0.044(2) Uani 1 1 d .
H18A H 1.0021 -0.0943 0.5087 0.053 Uiso 1 1 calc R
H18B H 1.1703 -0.0904 0.4961 0.053 Uiso 1 1 calc R
C14 C 0.8759(7) -0.0414(7) 0.6132(4) 0.0264(17) Uani 1 1 d .
H14A H 0.8367 -0.0138 0.5650 0.032 Uiso 1 1 calc R
H14B H 0.8882 -0.1321 0.6119 0.032 Uiso 1 1 calc R
S2 S 0.19392(19) 0.75689(19) 0.78029(10) 0.0205(5) Uani 1 1 d .
O5 O 0.0610(5) 0.7655(5) 0.7347(3) 0.0258(13) Uani 1 1 d .
O6 O 0.2453(5) 0.8656(5) 0.8186(3) 0.0243(13) Uani 1 1 d .
C19 C 0.1728(7) 0.6325(7) 0.8378(3) 0.0148(16) Uani 1 1 d .
C20 C 0.2836(7) 0.5790(8) 0.8840(4) 0.0204(18) Uani 1 1 d .
Br2 Br 0.47110(7) 0.64477(5) 0.89443(4) 0.0277(2) Uani 1 1 d .
C21 C 0.2598(8) 0.4771(7) 0.9245(4) 0.0184(18) Uani 1 1 d .
H21 H 0.3357 0.4424 0.9560 0.022 Uiso 1 1 calc R
C22 C 0.1253(8) 0.4262(8) 0.9189(4) 0.0203(19) Uani 1 1 d .
O7 O 0.0898(5) 0.3227(5) 0.9537(3) 0.0248(13) Uani 1 1 d .
C25 C 0.1977(9) 0.2684(8) 1.0033(4) 0.028(2) Uani 1 1 d .
H25A H 0.2792 0.2461 0.9794 0.043 Uiso 1 1 calc R
H25B H 0.1600 0.1941 1.0235 0.043 Uiso 1 1 calc R
H25C H 0.2281 0.3276 1.0412 0.043 Uiso 1 1 calc R
C23 C 0.0136(8) 0.4766(7) 0.8711(4) 0.0170(18) Uani 1 1 d .
O8 O -0.1149(5) 0.4169(5) 0.8675(3) 0.0249(13) Uani 1 1 d .
C26 C -0.2271(8) 0.4653(8) 0.8179(4) 0.027(2) Uani 1 1 d .
H26A H -0.2472 0.5506 0.8308 0.041 Uiso 1 1 calc R
H26B H -0.3127 0.4148 0.8184 0.041 Uiso 1 1 calc R
H26C H -0.1985 0.4640 0.7705 0.041 Uiso 1 1 calc R
C24 C 0.0372(7) 0.5802(8) 0.8320(4) 0.0225(18) Uani 1 1 d .
H24 H -0.0390 0.6157 0.8010 0.027 Uiso 1 1 calc R
N2 N 0.3186(6) 0.7194(6) 0.7342(3) 0.0237(16) Uani 1 1 d .
H2 H 0.3801 0.7758 0.7246 0.028 Uiso 1 1 calc R
C27 C 0.3314(8) 0.5883(7) 0.7070(4) 0.0388(18) Uani 1 1 d .
H27 H 0.3408 0.5288 0.7475 0.047 Uiso 1 1 calc R
C28 C 0.2083(9) 0.5538(7) 0.6543(4) 0.033(2) Uani 1 1 d .
C33 C 0.1215(11) 0.4647(10) 0.6657(5) 0.050(3) Uani 1 1 d .
H33A H 0.1364 0.4199 0.7088 0.060 Uiso 1 1 calc R
H33B H 0.0435 0.4447 0.6309 0.060 Uiso 1 1 calc R
C29 C 0.1923(8) 0.6301(8) 0.5882(4) 0.047(2) Uani 1 1 d .
H29A H 0.1681 0.7162 0.5995 0.056 Uiso 1 1 calc R
H29B H 0.1136 0.5967 0.5540 0.056 Uiso 1 1 calc R
C30 C 0.3327(8) 0.6288(8) 0.5545(4) 0.049(2) Uani 1 1 d .
H30A H 0.3512 0.5442 0.5382 0.059 Uiso 1 1 calc R
H30B H 0.3235 0.6846 0.5131 0.059 Uiso 1 1 calc R
C31 C 0.4560(10) 0.6706(8) 0.6086(4) 0.040(2) Uani 1 1 d .
H31 H 0.4336 0.7554 0.6247 0.048 Uiso 1 1 calc R
C34 C 0.5998(11) 0.6783(12) 0.5748(6) 0.065(4) Uani 1 1 d .
C35 C 0.7174(12) 0.6162(11) 0.5990(6) 0.075(3) Uani 1 1 d .
H35A H 0.8018 0.6280 0.5781 0.089 Uiso 1 1 calc R
H35B H 0.7170 0.5600 0.6372 0.089 Uiso 1 1 calc R
C36 C 0.5922(12) 0.7686(12) 0.5147(5) 0.074(4) Uani 1 1 d .
H36A H 0.6839 0.7705 0.4964 0.112 Uiso 1 1 calc R
H36B H 0.5705 0.8511 0.5315 0.112 Uiso 1 1 calc R
H36C H 0.5173 0.7431 0.4770 0.112 Uiso 1 1 calc R
C32 C 0.4691(8) 0.5871(8) 0.6714(4) 0.044(2) Uani 1 1 d .
H32A H 0.5507 0.6138 0.7060 0.053 Uiso 1 1 calc R
H32B H 0.4881 0.5018 0.6564 0.053 Uiso 1 1 calc R

loop_
_atom_site_aniso_label
_atom_site_aniso_U_11
_atom_site_aniso_U_22
_atom_site_aniso_U_33
_atom_site_aniso_U_23
_atom_site_aniso_U_13
_atom_site_aniso_U_12
S1 0.0110(10) 0.0194(13) 0.0310(11) -0.0072(9) 0.0076(8) -0.0029(9)
O1 0.007(2) 0.024(3) 0.037(3) -0.007(2) 0.003(2) -0.004(2)
O2 0.020(3) 0.020(3) 0.031(3) 0.004(2) 0.012(2) 0.000(2)
C1 0.013(4) 0.027(5) 0.033(4) 0.000(4) 0.007(3) 0.002(4)
C2 0.007(4) 0.031(5) 0.026(4) 0.006(4) 0.003(3) 0.000(4)
Br1 0.0068(4) 0.0274(5) 0.0434(5) 0.0014(4) 0.0017(4) -0.0002(4)
C3 0.010(4) 0.032(6) 0.029(4) 0.007(4) 0.002(3) -0.002(4)
C4 0.016(4) 0.012(5) 0.037(5) 0.009(4) 0.014(4) -0.002(4)
O3 0.016(3) 0.026(4) 0.032(3) -0.004(3) 0.005(2) -0.003(3)
C7 0.020(4) 0.027(5) 0.034(5) -0.017(4) 0.003(3) -0.011(4)
C5 0.014(4) 0.034(6) 0.027(4) 0.002(4) 0.007(4) -0.007(4)
O4 0.005(3) 0.036(4) 0.043(3) -0.019(3) 0.003(2) 0.001(3)
C8 0.010(4) 0.032(6) 0.053(6) -0.024(4) -0.009(4) 0.002(4)
C6 0.012(4) 0.022(5) 0.016(4) -0.005(3) -0.001(3) -0.003(4)
N1 0.002(3) 0.037(4) 0.031(4) 0.014(3) 0.003(3) 0.001(3)
C9 0.008(3) 0.032(4) 0.040(4) 0.003(3) 0.004(3) -0.008(3)
C10 0.025(5) 0.035(5) 0.041(5) 0.008(4) 0.008(4) 0.006(4)
C15 0.027(5) 0.044(7) 0.064(6) 0.022(5) 0.013(4) 0.018(4)
C11 0.023(4) 0.016(4) 0.048(4) 0.000(3) 0.009(3) -0.002(3)
C12 0.026(4) 0.023(4) 0.046(4) 0.000(3) 0.007(3) -0.004(3)
C13 0.012(4) 0.029(4) 0.036(4) 0.007(3) 0.005(3) -0.002(3)
C16 0.036(5) 0.016(4) 0.036(4) 0.006(3) 0.014(4) 0.005(4)
C17 0.024(5) 0.056(6) 0.075(6) 0.002(5) 0.027(4) -0.006(4)
C18 0.034(5) 0.059(6) 0.044(5) 0.011(5) 0.022(4) 0.006(4)
C14 0.010(4) 0.033(4) 0.039(4) 0.004(3) 0.014(3) -0.007(3)
S2 0.0080(10) 0.0220(13) 0.0332(11) -0.0050(9) 0.0084(8) -0.0028(9)
O5 0.015(3) 0.025(3) 0.038(3) 0.011(2) 0.008(2) 0.002(2)
O6 0.016(3) 0.022(3) 0.037(3) 0.003(3) 0.014(2) 0.002(2)
C19 0.010(4) 0.010(4) 0.025(4) -0.001(3) 0.008(3) 0.006(3)
C20 0.008(4) 0.014(5) 0.040(5) -0.005(4) 0.007(3) 0.000(4)
Br2 0.0068(4) 0.0268(5) 0.0491(5) -0.0030(4) 0.0022(4) -0.0018(4)
C21 0.016(4) 0.016(5) 0.024(4) 0.002(3) 0.004(3) 0.008(3)
C22 0.015(4) 0.023(5) 0.022(4) -0.001(4) -0.003(3) 0.001(4)
O7 0.018(3) 0.023(3) 0.033(3) 0.011(3) 0.004(2) 0.001(3)
C25 0.031(5) 0.030(6) 0.023(5) -0.001(4) -0.001(4) 0.000(4)
C23 0.010(4) 0.011(5) 0.031(4) -0.003(4) 0.004(3) -0.002(3)
O8 0.013(3) 0.022(3) 0.040(3) -0.001(3) 0.004(2) -0.007(3)
C26 0.010(4) 0.034(6) 0.039(5) -0.002(4) 0.006(4) -0.011(4)
C24 0.005(4) 0.020(5) 0.044(5) -0.001(4) 0.007(3) 0.006(4)
N2 0.015(4) 0.022(4) 0.038(4) -0.003(3) 0.018(3) -0.007(3)
C27 0.030(4) 0.034(4) 0.053(5) 0.001(4) 0.009(4) 0.000(4)
C28 0.037(5) 0.028(5) 0.036(4) -0.007(3) 0.011(4) -0.012(4)
C33 0.053(7) 0.046(7) 0.054(6) -0.001(5) 0.014(5) -0.005(5)
C29 0.030(5) 0.055(5) 0.054(5) -0.005(4) 0.005(4) -0.015(4)
C30 0.041(5) 0.058(6) 0.050(5) 0.001(4) 0.016(4) -0.014(4)
C31 0.050(6) 0.037(5) 0.038(4) -0.015(4) 0.022(4) -0.019(5)
C34 0.033(6) 0.096(10) 0.072(7) -0.047(7) 0.026(5) -0.019(6)
C35 0.065(8) 0.063(8) 0.110(9) -0.003(7) 0.064(7) 0.001(6)
C36 0.077(8) 0.118(11) 0.035(5) -0.022(6) 0.031(5) -0.059(7)
C32 0.022(4) 0.048(5) 0.061(5) -0.015(4) 0.005(4) 0.008(4)

loop_
_atom_type_symbol
_atom_type_description
_atom_type_scat_dispersion_real
_atom_type_scat_dispersion_imag
_atom_type_scat_source
C C 0.0033 0.0016 'International Tables Vol C Tables 4.2.6.8 and 6.1.1.4'
H H 0.0000 0.0000 'International Tables Vol C Tables 4.2.6.8 and 6.1.1.4'
N N 0.0061 0.0033 'International Tables Vol C Tables 4.2.6.8 and 6.1.1.4'
O O 0.0106 0.0060 'International Tables Vol C Tables 4.2.6.8 and 6.1.1.4'
S S 0.1246 0.1234 'International Tables Vol C Tables 4.2.6.8 and 6.1.1.4'
Br Br -0.2901 2.4595 'International Tables Vol C Tables 4.2.6.8 and 6.1.1.4'

loop_
_geom_angle_atom_site_label_1
_geom_angle_atom_site_label_2
_geom_angle_atom_site_label_3
_geom_angle
O2 S1 O1 118.0(3)
O2 S1 N1 107.8(3)
O1 S1 N1 107.8(3)
O2 S1 C1 109.9(3)
O1 S1 C1 105.5(3)
N1 S1 C1 107.4(4)
C2 C1 C6 118.2(8)
C2 C1 S1 124.2(6)
C6 C1 S1 117.6(6)
C3 C2 C1 121.5(7)
C3 C2 Br1 116.8(6)
C1 C2 Br1 121.6(6)
C2 C3 C4 119.3(7)
C2 C3 H3 120.3
C4 C3 H3 120.3
O3 C4 C3 124.5(7)
O3 C4 C5 116.4(7)
C3 C4 C5 119.1(7)
C4 O3 C7 117.9(6)
O3 C7 H7A 109.5
O3 C7 H7B 109.5
H7A C7 H7B 109.5
O3 C7 H7C 109.5
H7A C7 H7C 109.5
H7B C7 H7C 109.5
C6 C5 O4 126.5(7)
C6 C5 C4 119.9(7)
O4 C5 C4 113.6(7)
C5 O4 C8 115.9(6)
O4 C8 H8A 109.5
O4 C8 H8B 109.5
H8A C8 H8B 109.5
O4 C8 H8C 109.5
H8A C8 H8C 109.5
H8B C8 H8C 109.5
C5 C6 C1 121.9(7)
C5 C6 H6 119.1
C1 C6 H6 119.1
C9 N1 S1 123.0(5)
C9 N1 H1 118.5
S1 N1 H1 118.5
N1 C9 C10 110.4(6)
N1 C9 C14 108.9(6)
C10 C9 C14 111.8(6)
N1 C9 H9 108.5
C10 C9 H9 108.5
C14 C9 H9 108.5
C15 C10 C11 124.7(8)
C15 C10 C9 121.3(8)
C11 C10 C9 113.9(6)
C10 C15 H15A 120.0
C10 C15 H15B 120.0
H15A C15 H15B 120.0
C10 C11 C12 111.3(6)
C10 C11 H11A 109.4
C12 C11 H11A 109.4
C10 C11 H11B 109.4
C12 C11 H11B 109.4
H11A C11 H11B 108.0
C13 C12 C11 111.4(6)
C13 C12 H12A 109.3
C11 C12 H12A 109.3
C13 C12 H12B 109.3
C11 C12 H12B 109.3
H12A C12 H12B 108.0
C16 C13 C12 113.7(6)
C16 C13 C14 112.5(6)
C12 C13 C14 109.0(6)
C16 C13 H13 107.1
C12 C13 H13 107.1
C14 C13 H13 107.1
C18 C16 C13 124.6(8)
C18 C16 C17 122.2(8)
C13 C16 C17 113.2(7)
C16 C17 H17A 109.5
C16 C17 H17B 109.5
H17A C17 H17B 109.5
C16 C17 H17C 109.5
H17A C17 H17C 109.5
H17B C17 H17C 109.5
C16 C18 H18A 120.0
C16 C18 H18B 120.0
H18A C18 H18B 120.0
C9 C14 C13 113.0(6)
C9 C14 H14A 109.0
C13 C14 H14A 109.0
C9 C14 H14B 109.0
C13 C14 H14B 109.0
H14A C14 H14B 107.8
O5 S2 O6 117.7(3)
O5 S2 N2 109.4(3)
O6 S2 N2 105.1(3)
O5 S2 C19 105.2(3)
O6 S2 C19 111.6(3)
N2 S2 C19 107.5(3)
C24 C19 C20 119.1(7)
C24 C19 S2 116.1(5)
C20 C19 S2 124.6(6)
C21 C20 C19 121.1(7)
C21 C20 Br2 117.5(6)
C19 C20 Br2 121.4(6)
C22 C21 C20 119.6(7)
C22 C21 H21 120.2
C20 C21 H21 120.2
O7 C22 C21 125.1(7)
O7 C22 C23 114.7(7)
C21 C22 C23 120.0(7)
C22 O7 C25 117.4(6)
O7 C25 H25A 109.5
O7 C25 H25B 109.5
H25A C25 H25B 109.5
O7 C25 H25C 109.5
H25A C25 H25C 109.5
H25B C25 H25C 109.5
O8 C23 C24 124.2(6)
O8 C23 C22 115.8(7)
C24 C23 C22 120.0(7)
C23 O8 C26 116.0(6)
O8 C26 H26A 109.5
O8 C26 H26B 109.5
H26A C26 H26B 109.5
O8 C26 H26C 109.5
H26A C26 H26C 109.5
H26B C26 H26C 109.5
C23 C24 C19 120.1(7)
C23 C24 H24 120.0
C19 C24 H24 120.0
C27 N2 S2 121.1(5)
C27 N2 H2 119.4
S2 N2 H2 119.4
C28 C27 N2 112.0(6)
C28 C27 C32 109.3(6)
N2 C27 C32 105.6(6)
C28 C27 H27 110.0
N2 C27 H27 110.0
C32 C27 H27 110.0
C33 C28 C27 121.9(8)
C33 C28 C29 123.6(8)
C27 C28 C29 114.5(6)
C28 C33 H33A 120.0
C28 C33 H33B 120.0
H33A C33 H33B 120.0
C28 C29 C30 110.4(7)
C28 C29 H29A 109.6
C30 C29 H29A 109.6
C28 C29 H29B 109.6
C30 C29 H29B 109.6
H29A C29 H29B 108.1
C31 C30 C29 109.8(6)
C31 C30 H30A 109.7
C29 C30 H30A 109.7
C31 C30 H30B 109.7
C29 C30 H30B 109.7
H30A C30 H30B 108.2
C32 C31 C30 109.7(7)
C32 C31 C34 112.0(9)
C30 C31 C34 111.3(6)
C32 C31 H31 107.9
C30 C31 H31 107.9
C34 C31 H31 107.9
C35 C34 C36 123.1(10)
C35 C34 C31 123.9(11)
C36 C34 C31 112.9(10)
C34 C35 H35A 120.0
C34 C35 H35B 120.0
H35A C35 H35B 120.0
C34 C36 H36A 109.5
C34 C36 H36B 109.5
H36A C36 H36B 109.5
C34 C36 H36C 109.5
H36A C36 H36C 109.5
H36B C36 H36C 109.5
C31 C32 C27 111.4(6)
C31 C32 H32A 109.4
C27 C32 H32A 109.4
C31 C32 H32B 109.4
C27 C32 H32B 109.4
H32A C32 H32B 108.0

loop_
_geom_bond_atom_site_label_1
_geom_bond_atom_site_label_2
_geom_bond_distance
S1 O2 1.420(6)
S1 O1 1.455(5)
S1 N1 1.592(6)
S1 C1 1.775(9)
C1 C2 1.385(10)
C1 C6 1.405(10)
C2 C3 1.378(12)
C2 Br1 1.909(7)
C3 C4 1.404(11)
C3 H3 0.9500
C4 O3 1.352(9)
C4 C5 1.418(10)
O3 C7 1.460(8)
C7 H7A 0.9800
C7 H7B 0.9800
C7 H7C 0.9800
C5 C6 1.340(11)
C5 O4 1.366(10)
O4 C8 1.452(9)
C8 H8A 0.9800
C8 H8B 0.9800
C8 H8C 0.9800
C6 H6 0.9500
N1 C9 1.463(9)
N1 H1 0.8800
C9 C10 1.525(10)
C9 C14 1.528(10)
C9 H9 1.0000
C10 C15 1.336(11)
C10 C11 1.505(10)
C15 H15A 0.9500
C15 H15B 0.9500
C11 C12 1.537(10)
C11 H11A 0.9900
C11 H11B 0.9900
C12 C13 1.521(10)
C12 H12A 0.9900
C12 H12B 0.9900
C13 C16 1.512(10)
C13 C14 1.568(9)
C13 H13 1.0000
C16 C18 1.323(11)
C16 C17 1.534(11)
C17 H17A 0.9800
C17 H17B 0.9800
C17 H17C 0.9800
C18 H18A 0.9500
C18 H18B 0.9500
C14 H14A 0.9900
C14 H14B 0.9900
S2 O5 1.434(5)
S2 O6 1.435(6)
S2 N2 1.619(6)
S2 C19 1.767(8)
C19 C24 1.395(10)
C19 C20 1.401(10)
C20 C21 1.382(11)
C20 Br2 1.900(7)
C21 C22 1.380(11)
C21 H21 0.9500
C22 O7 1.368(10)
C22 C23 1.410(10)
O7 C25 1.423(9)
C25 H25A 0.9800
C25 H25B 0.9800
C25 H25C 0.9800
C23 O8 1.372(9)
C23 C24 1.383(11)
O8 C26 1.423(9)
C26 H26A 0.9800
C26 H26B 0.9800
C26 H26C 0.9800
C24 H24 0.9500
N2 C27 1.521(9)
N2 H2 0.8800
C27 C28 1.482(11)
C27 C32 1.552(11)
C27 H27 1.0000
C28 C33 1.305(12)
C28 C29 1.499(11)
C33 H33A 0.9500
C33 H33B 0.9500
C29 C30 1.555(11)
C29 H29A 0.9900
C29 H29B 0.9900
C30 C31 1.518(11)
C30 H30A 0.9900
C30 H30B 0.9900
C31 C32 1.493(11)
C31 C34 1.587(13)
C31 H31 1.0000
C34 C35 1.329(15)
C34 C36 1.502(16)
C35 H35A 0.9500
C35 H35B 0.9500
C36 H36A 0.9800
C36 H36B 0.9800
C36 H36C 0.9800
C32 H32A 0.9900
C32 H32B 0.9900

loop_
_geom_hbond_atom_site_label_D
_geom_hbond_atom_site_label_H
_geom_hbond_atom_site_label_A
_geom_hbond_distance_DH
_geom_hbond_distance_HA
_geom_hbond_distance_DA
_geom_hbond_angle_DHA
_geom_hbond_site_symmetry_A
N1 H1 O5 0.88 2.16 2.924(8) 145.1 1_645
N2 H2 O1 0.88 1.98 2.805(8) 155.4 1_565

loop_
_geom_torsion_atom_site_label_1
_geom_torsion_atom_site_label_2
_geom_torsion_atom_site_label_3
_geom_torsion_atom_site_label_4
_geom_torsion
O2 S1 C1 C2 54.9(8)
O1 S1 C1 C2 -176.9(6)
N1 S1 C1 C2 -62.1(8)
O2 S1 C1 C6 -125.3(6)
O1 S1 C1 C6 2.9(7)
N1 S1 C1 C6 117.7(6)
C6 C1 C2 C3 -0.9(11)
S1 C1 C2 C3 178.9(6)
C6 C1 C2 Br1 -177.6(6)
S1 C1 C2 Br1 2.2(10)
C1 C2 C3 C4 0.1(11)
Br1 C2 C3 C4 177.0(6)
C2 C3 C4 O3 -179.8(7)
C2 C3 C4 C5 1.0(11)
C3 C4 O3 C7 -0.9(10)
C5 C4 O3 C7 178.4(6)
O3 C4 C5 C6 179.4(7)
C3 C4 C5 C6 -1.4(11)
O3 C4 C5 O4 1.2(10)
C3 C4 C5 O4 -179.5(7)
C6 C5 O4 C8 -5.4(12)
C4 C5 O4 C8 172.6(7)
O4 C5 C6 C1 178.5(7)
C4 C5 C6 C1 0.6(12)
C2 C1 C6 C5 0.5(12)
S1 C1 C6 C5 -179.3(6)
O2 S1 N1 C9 157.1(6)
O1 S1 N1 C9 28.6(7)
C1 S1 N1 C9 -84.6(7)
S1 N1 C9 C10 83.1(7)
S1 N1 C9 C14 -153.7(5)
N1 C9 C10 C15 -111.7(8)
C14 C9 C10 C15 126.9(8)
N1 C9 C10 C11 71.8(7)
C14 C9 C10 C11 -49.7(8)
C15 C10 C11 C12 -123.4(8)
C9 C10 C11 C12 53.0(8)
C10 C11 C12 C13 -57.7(8)
C11 C12 C13 C16 -176.1(6)
C11 C12 C13 C14 57.6(8)
C12 C13 C16 C18 -113.4(9)
C14 C13 C16 C18 11.1(11)
C12 C13 C16 C17 66.8(9)
C14 C13 C16 C17 -168.7(7)
N1 C9 C14 C13 -71.9(7)
C10 C9 C14 C13 50.4(8)
C16 C13 C14 C9 178.3(6)
C12 C13 C14 C9 -54.7(8)
O5 S2 C19 C24 -5.6(7)
O6 S2 C19 C24 123.2(6)
N2 S2 C19 C24 -122.1(6)
O5 S2 C19 C20 169.6(6)
O6 S2 C19 C20 -61.6(7)
N2 S2 C19 C20 53.1(7)
C24 C19 C20 C21 -1.2(11)
S2 C19 C20 C21 -176.2(6)
C24 C19 C20 Br2 179.7(6)
S2 C19 C20 Br2 4.6(9)
C19 C20 C21 C22 0.7(11)
Br2 C20 C21 C22 179.8(6)
C20 C21 C22 O7 177.1(7)
C20 C21 C22 C23 1.2(11)
C21 C22 O7 C25 4.7(11)
C23 C22 O7 C25 -179.3(7)
O7 C22 C23 O8 1.4(10)
C21 C22 C23 O8 177.7(7)
O7 C22 C23 C24 -178.9(6)
C21 C22 C23 C24 -2.7(11)
C24 C23 O8 C26 2.1(10)
C22 C23 O8 C26 -178.4(7)
O8 C23 C24 C19 -178.2(7)
C22 C23 C24 C19 2.2(11)
C20 C19 C24 C23 -0.3(11)
S2 C19 C24 C23 175.2(6)
O5 S2 N2 C27 -74.6(6)
O6 S2 N2 C27 158.1(6)
C19 S2 N2 C27 39.1(6)
S2 N2 C27 C28 65.7(8)
S2 N2 C27 C32 -175.4(5)
N2 C27 C28 C33 -116.7(9)
C32 C27 C28 C33 126.7(9)
N2 C27 C28 C29 62.8(9)
C32 C27 C28 C29 -53.9(9)
C33 C28 C29 C30 -126.5(9)
C27 C28 C29 C30 54.1(9)
C28 C29 C30 C31 -54.9(9)
C29 C30 C31 C32 58.9(9)
C29 C30 C31 C34 -176.5(8)
C32 C31 C34 C35 0.9(13)
C30 C31 C34 C35 -122.3(11)
C32 C31 C34 C36 -176.0(8)
C30 C31 C34 C36 60.7(11)
C30 C31 C32 C27 -60.1(9)
C34 C31 C32 C27 175.7(7)
C28 C27 C32 C31 56.5(9)
N2 C27 C32 C31 -64.2(8)
